data_2216952
loop_
_publ_author_name
'Lutz, Martin'
'Spek, Anthony L.'
'van der Geer, Erwin P. L.'
'van Koten, Gerard'
'Klein Gebbink, Robertus J. M.'

_publ_section_title
;
 Indole-3-thiouronium nitrate
;
_journal_coeditor_code BT2657
_journal_issue 1
_journal_name_full 'Acta Crystallographica Section E'
_journal_page_first o194
_journal_page_last o194
_journal_paper_doi 10.1107/S1600536807064707
_journal_volume 64
_journal_year 2008
_chemical_formula_iupac 'C9 H10 N3 S +, N O3 -'
_chemical_formula_moiety 'C9 H10 N3 S +, N O3 -'
_chemical_formula_sum 'C9 H10 N4 O3 S'
_chemical_formula_weight 254.27
_chemical_name_systematic
;
Indole-3-thiouronium nitrate
;
_space_group_IT_number 61
_symmetry_cell_setting orthorhombic
_symmetry_space_group_name_Hall '-P 2ac 2ab'
_symmetry_space_group_name_H-M 'P b c a'
_atom_sites_solution_hydrogens difmap
_atom_sites_solution_primary direct
_atom_sites_solution_secondary difmap
_audit_creation_method SHELXL-97
_cell_angle_alpha 90.00
_cell_angle_beta 90.00
_cell_angle_gamma 90.00
_cell_formula_units_Z 8
_cell_length_a 12.0524(2)
_cell_length_b 8.73950(10)
_cell_length_c 21.1893(3)
_cell_measurement_reflns_used 44477
_cell_measurement_temperature 150(2)
_cell_measurement_theta_max 27.48
_cell_measurement_theta_min 1.02
_cell_volume 2231.91(5)
_computing_cell_refinement 'HKL2000 (Otwinowski & Minor, 1997)'
_computing_data_collection 'COLLECT (Nonius, 1999)'
_computing_data_reduction 'HKL2000 (Otwinowski & Minor, 1997)'
_computing_molecular_graphics 'PLATON (Spek, 2003)'
_computing_publication_material 'SHELXL97 (Sheldrick, 1997)'
_computing_structure_refinement 'SHELXL97 (Sheldrick, 1997)'
_computing_structure_solution 'SHELXS97 (Sheldrick, 1997)'
_diffrn_ambient_temperature 150(2)
_diffrn_measured_fraction_theta_full 1.000
_diffrn_measured_fraction_theta_max 1.000
_diffrn_measurement_device_type 'Nonius KappaCCD'
_diffrn_measurement_method '\f and \w'
_diffrn_radiation_monochromator graphite
_diffrn_radiation_source 'rotating anode'
_diffrn_radiation_type MoK\a
_diffrn_radiation_wavelength 0.71073
_diffrn_reflns_av_R_equivalents 0.0476
_diffrn_reflns_av_sigmaI/netI 0.0239
_diffrn_reflns_limit_h_max 15
_diffrn_reflns_limit_h_min -15
_diffrn_reflns_limit_k_max 11
_diffrn_reflns_limit_k_min -11
_diffrn_reflns_limit_l_max 27
_diffrn_reflns_limit_l_min -27
_diffrn_reflns_number 32180
_diffrn_reflns_theta_full 27.49
_diffrn_reflns_theta_max 27.49
_diffrn_reflns_theta_min 1.92
_exptl_absorpt_coefficient_mu 0.293
_exptl_absorpt_correction_type none
_exptl_crystal_colour colourless
_exptl_crystal_density_diffrn 1.513
_exptl_crystal_density_method 'not measured'
_exptl_crystal_description plate
_exptl_crystal_F_000 1056
_exptl_crystal_size_max 0.30
_exptl_crystal_size_mid 0.24
_exptl_crystal_size_min 0.06
_refine_diff_density_max 0.260
_refine_diff_density_min -0.231
_refine_ls_extinction_method none
_refine_ls_goodness_of_fit_ref 1.041
_refine_ls_hydrogen_treatment refall
_refine_ls_matrix_type full
_refine_ls_number_parameters 194
_refine_ls_number_reflns 2563
_refine_ls_number_restraints 0
_refine_ls_restrained_S_all 1.041
_refine_ls_R_factor_all 0.0427
_refine_ls_R_factor_gt 0.0321
_refine_ls_shift/su_max 0.000
_refine_ls_shift/su_mean 0.000
_refine_ls_structure_factor_coef Fsqd
_refine_ls_weighting_details 'calc w=1/[\s^2^(Fo^2^)+(0.0479P)^2^+0.7806P] where P=(Fo^2^+2Fc^2^)/3'
_refine_ls_weighting_scheme calc
_refine_ls_wR_factor_gt 0.0831
_refine_ls_wR_factor_ref 0.0893
_reflns_number_gt 2120
_reflns_number_total 2563
_reflns_threshold_expression I>2\s(I)
_cod_data_source_file bt2657.cif
_cod_data_source_block I
_cod_database_code 2216952
_cod_database_fobs_code 2216952

loop_
_symmetry_equiv_pos_as_xyz
'x, y, z'
'-x+1/2, -y, z+1/2'
'x+1/2, -y+1/2, -z'
'-x, y+1/2, -z+1/2'
'-x, -y, -z'
'x-1/2, y, -z-1/2'
'-x-1/2, y-1/2, z'
'x, -y-1/2, z-1/2'

loop_
_atom_site_type_symbol
_atom_site_label
_atom_site_fract_x
_atom_site_fract_y
_atom_site_fract_z
_atom_site_U_iso_or_equiv
_atom_site_adp_type
_atom_site_calc_flag
_atom_site_occupancy
S S1 0.69778(3) 0.42394(4) 0.119223(18) 0.02623(13) Uani d 1
N N1 0.37464(10) 0.47136(15) 0.12180(6) 0.0261(3) Uani d 1
H H1N 0.3086(14) 0.448(2) 0.1367(9) 0.034(5) Uiso d 1
N N2 0.67908(11) 0.63413(15) 0.21093(6) 0.0247(3) Uani d 1
H H2N 0.7073(14) 0.693(2) 0.2402(9) 0.036(5) Uiso d 1
H H3N 0.6067(17) 0.642(2) 0.2016(8) 0.037(5) Uiso d 1
N N3 0.85228(11) 0.53570(16) 0.19399(7) 0.0281(3) Uani d 1
H H4N 0.8814(17) 0.598(2) 0.2236(10) 0.049(6) Uiso d 1
H H5N 0.9029(17) 0.481(2) 0.1728(10) 0.048(6) Uiso d 1
C C1 0.47062(12) 0.40523(18) 0.14151(7) 0.0263(3) Uani d 1
H H1 0.4724(13) 0.320(2) 0.1715(8) 0.030(4) Uiso d 1
C C2 0.55884(11) 0.47801(17) 0.11306(6) 0.0224(3) Uani d 1
C C3 0.56104(12) 0.70408(16) 0.03254(7) 0.0241(3) Uani d 1
H H3 0.6404(14) 0.7099(18) 0.0278(7) 0.025(4) Uiso d 1
C C4 0.49126(14) 0.80176(18) 0.00043(7) 0.0283(3) Uani d 1
H H4 0.5191(15) 0.876(2) -0.0291(9) 0.037(5) Uiso d 1
C C5 0.37534(13) 0.79541(18) 0.00913(7) 0.0296(3) Uani d 1
H H5 0.3302(14) 0.868(2) -0.0129(9) 0.040(5) Uiso d 1
C C6 0.32737(12) 0.68900(18) 0.04876(7) 0.0267(3) Uani d 1
H H6 0.2499(15) 0.6822(18) 0.0556(7) 0.028(4) Uiso d 1
C C7 0.39845(11) 0.58860(16) 0.08036(6) 0.0222(3) Uani d 1
C C8 0.51463(11) 0.59550(15) 0.07326(6) 0.0203(3) Uani d 1
C C9 0.74591(11) 0.54277(16) 0.18022(6) 0.0219(3) Uani d 1
O O1 0.78687(8) 0.82212(13) 0.30339(5) 0.0302(3) Uani d 1
O O2 0.95458(8) 0.75180(13) 0.27976(5) 0.0308(3) Uani d 1
O O3 0.92651(9) 0.94570(13) 0.34188(5) 0.0351(3) Uani d 1
N N4 0.88984(10) 0.84099(14) 0.30879(6) 0.0240(3) Uani d 1

loop_
_atom_site_aniso_label
_atom_site_aniso_U_11
_atom_site_aniso_U_22
_atom_site_aniso_U_33
_atom_site_aniso_U_12
_atom_site_aniso_U_13
_atom_site_aniso_U_23
S1 0.0208(2) 0.0269(2) 0.0309(2) 0.00496(14) -0.00216(14) -0.00352(15)
N1 0.0191(6) 0.0331(7) 0.0262(6) -0.0050(5) 0.0008(5) 0.0028(5)
N2 0.0174(6) 0.0284(7) 0.0284(7) 0.0015(5) -0.0012(5) -0.0036(6)
N3 0.0179(6) 0.0306(7) 0.0357(7) 0.0028(5) -0.0010(5) -0.0007(6)
C1 0.0244(7) 0.0292(8) 0.0253(7) -0.0031(6) -0.0015(6) 0.0024(6)
C2 0.0186(6) 0.0248(7) 0.0239(7) 0.0001(5) -0.0017(5) -0.0015(6)
C3 0.0212(7) 0.0245(7) 0.0265(7) -0.0034(6) 0.0018(6) -0.0024(6)
C4 0.0323(8) 0.0253(8) 0.0273(8) -0.0035(6) -0.0004(6) 0.0022(6)
C5 0.0311(8) 0.0286(8) 0.0291(8) 0.0039(6) -0.0066(6) -0.0009(6)
C6 0.0190(7) 0.0326(8) 0.0287(8) 0.0008(6) -0.0038(6) -0.0048(6)
C7 0.0198(7) 0.0260(7) 0.0207(6) -0.0029(6) -0.0005(5) -0.0030(5)
C8 0.0178(6) 0.0222(7) 0.0209(7) -0.0010(5) -0.0001(5) -0.0029(5)
C9 0.0175(6) 0.0228(7) 0.0255(7) -0.0004(5) -0.0009(5) 0.0059(6)
O1 0.0145(5) 0.0416(6) 0.0345(6) 0.0011(4) 0.0000(4) -0.0075(5)
O2 0.0186(5) 0.0431(7) 0.0308(6) 0.0075(5) 0.0033(4) 0.0002(5)
O3 0.0293(6) 0.0403(7) 0.0358(6) -0.0102(5) 0.0002(5) -0.0051(5)
N4 0.0177(6) 0.0309(7) 0.0235(6) 0.0003(5) 0.0013(5) 0.0042(5)

loop_
_atom_type_symbol
_atom_type_description
_atom_type_scat_dispersion_real
_atom_type_scat_dispersion_imag
_atom_type_scat_source
C C 0.0033 0.0016 'International Tables Vol C Tables 4.2.6.8 and 6.1.1.4'
H H 0.0000 0.0000 'International Tables Vol C Tables 4.2.6.8 and 6.1.1.4'
N N 0.0061 0.0033 'International Tables Vol C Tables 4.2.6.8 and 6.1.1.4'
O O 0.0106 0.0060 'International Tables Vol C Tables 4.2.6.8 and 6.1.1.4'
S S 0.1246 0.1234 'International Tables Vol C Tables 4.2.6.8 and 6.1.1.4'

loop_
_geom_angle_atom_site_label_1
_geom_angle_atom_site_label_2
_geom_angle_atom_site_label_3
_geom_angle
_geom_angle_publ_flag
C2 S1 C9 102.23(7) yes
C1 N1 C7 109.54(12) ?
C1 N1 H1N 124.0(12) ?
C7 N1 H1N 126.1(12) ?
C9 N2 H2N 118.1(11) ?
C9 N2 H3N 122.4(11) ?
H2N N2 H3N 119.5(16) ?
C9 N3 H4N 120.3(13) ?
C9 N3 H5N 125.3(13) ?
H4N N3 H5N 113.9(18) ?
N1 C1 C2 109.03(13) ?
N1 C1 H1 122.8(10) ?
C2 C1 H1 128.2(10) ?
C1 C2 C8 107.55(12) ?
C1 C2 S1 125.65(12) ?
C8 C2 S1 126.55(11) ?
C4 C3 C8 118.73(14) ?
C4 C3 H3 121.4(10) ?
C8 C3 H3 119.8(10) ?
C3 C4 C5 121.04(15) ?
C3 C4 H4 121.7(11) ?
C5 C4 H4 117.2(11) ?
C6 C5 C4 121.41(14) ?
C6 C5 H5 120.3(11) ?
C4 C5 H5 118.3(11) ?
C5 C6 C7 117.25(14) ?
C5 C6 H6 123.3(10) ?
C7 C6 H6 119.5(10) ?
N1 C7 C6 130.09(13) ?
N1 C7 C8 107.84(12) ?
C6 C7 C8 122.07(13) ?
C3 C8 C7 119.47(13) ?
C3 C8 C2 134.50(13) ?
C7 C8 C2 106.03(12) ?
N2 C9 N3 121.22(14) yes
N2 C9 S1 121.59(11) yes
N3 C9 S1 117.19(11) yes
O3 N4 O1 120.15(12) ?
O3 N4 O2 120.86(12) ?
O1 N4 O2 118.99(12) ?

loop_
_geom_bond_atom_site_label_1
_geom_bond_atom_site_label_2
_geom_bond_distance
_geom_bond_publ_flag
S1 C2 1.7448(14) yes
S1 C9 1.7566(15) yes
N1 C1 1.359(2) ?
N1 C7 1.3795(19) ?
N1 H1N 0.880(18) ?
N2 C9 1.3076(19) yes
N2 H2N 0.87(2) ?
N2 H3N 0.90(2) ?
N3 C9 1.3162(19) yes
N3 H4N 0.90(2) ?
N3 H5N 0.89(2) ?
C1 C2 1.378(2) ?
C1 H1 0.979(18) ?
C2 C8 1.432(2) ?
C3 C4 1.378(2) ?
C3 C8 1.399(2) ?
C3 H3 0.963(17) ?
C4 C5 1.410(2) ?
C4 H4 0.963(18) ?
C5 C6 1.380(2) ?
C5 H5 0.955(19) ?
C6 C7 1.397(2) ?
C6 H6 0.946(18) ?
C7 C8 1.4096(19) ?
O1 N4 1.2572(15) ?
O2 N4 1.2628(16) ?
O3 N4 1.2348(16) ?

loop_
_geom_hbond_atom_site_label_D
_geom_hbond_atom_site_label_H
_geom_hbond_atom_site_label_A
_geom_hbond_site_symmetry_A
_geom_hbond_distance_DH
_geom_hbond_distance_HA
_geom_hbond_distance_DA
_geom_hbond_angle_DHA
N1 H1N O1 4_645 0.880(18) 2.036(19) 2.8290(16) 149.4(16)
N2 H2N O1 . 0.87(2) 2.00(2) 2.8679(17) 174.2(16)
N2 H3N O2 6_556 0.90(2) 2.108(19) 2.9013(16) 147.0(16)
N3 H4N O2 . 0.90(2) 2.00(2) 2.8966(19) 172.5(19)
N3 H5N O3 4_745 0.89(2) 2.10(2) 2.8817(17) 145.0(18)

loop_
_geom_torsion_atom_site_label_1
_geom_torsion_atom_site_label_2
_geom_torsion_atom_site_label_3
_geom_torsion_atom_site_label_4
_geom_torsion
_geom_torsion_publ_flag
C7 N1 C1 C2 -0.19(17) ?
N1 C1 C2 C8 -0.26(17) ?
N1 C1 C2 S1 -174.86(11) ?
C9 S1 C2 C1 -95.95(14) yes
C9 S1 C2 C8 90.45(13) yes
C8 C3 C4 C5 1.3(2) ?
C3 C4 C5 C6 -1.7(2) ?
C4 C5 C6 C7 0.6(2) ?
C1 N1 C7 C6 -179.29(15) ?
C1 N1 C7 C8 0.58(16) ?
C5 C6 C7 N1 -179.32(14) ?
C5 C6 C7 C8 0.8(2) ?
C4 C3 C8 C7 0.1(2) ?
C4 C3 C8 C2 179.62(15) ?
N1 C7 C8 C3 178.96(13) ?
C6 C7 C8 C3 -1.2(2) ?
N1 C7 C8 C2 -0.71(15) ?
C6 C7 C8 C2 179.17(13) ?
C1 C2 C8 C3 -179.01(16) ?
S1 C2 C8 C3 -4.5(2) ?
C1 C2 C8 C7 0.60(16) ?
S1 C2 C8 C7 175.14(11) ?
C2 S1 C9 N2 4.19(14) yes
C2 S1 C9 N3 -176.06(11) yes
